data_2203525
loop_
_publ_author_name
'Wang, Shi'
'Li, Yi-Zhi'
'Zuo, Jing-Lin'
'You, Xiao-Zeng'

_publ_section_title
;
 Di-\m-azido-bis{[hydrotris(pyrazol-1-yl)borato]copper(II)}
;
_journal_issue 4
_journal_name_full 'Acta Crystallographica Section E'
_journal_page_first m376
_journal_page_last m377
_journal_paper_doi 10.1107/S1600536804004568
_journal_volume 60
_journal_year 2004
_chemical_formula_iupac '[Cu2 (N3)2 (C9 H10 B1 N6)2]'
_chemical_formula_moiety 'C18 H20 B2 Cu2 N18'
_chemical_formula_sum 'C18 H20 B2 Cu2 N18'
_chemical_formula_weight 637.22
_chemical_name_systematic
;
Bis(\m~2~-azido)-bis(hydrotris(1-pyrazolyl)borato)-di-copper(II)
;
_space_group_IT_number 14
_symmetry_cell_setting monoclinic
_symmetry_space_group_name_Hall '-P 2yn'
_symmetry_space_group_name_H-M 'P 1 21/n 1'
_atom_sites_solution_hydrogens geom
_atom_sites_solution_primary direct
_atom_sites_solution_secondary difmap
_cell_angle_alpha 90.00
_cell_angle_beta 93.650(10)
_cell_angle_gamma 90.00
_cell_formula_units_Z 2
_cell_length_a 7.5150(10)
_cell_length_b 13.363(2)
_cell_length_c 13.285(2)
_cell_measurement_reflns_used 1028
_cell_measurement_temperature 293(2)
_cell_measurement_theta_max 19.81
_cell_measurement_theta_min 2.16
_cell_volume 1331.4(3)
_computing_cell_refinement SMART
_computing_data_collection 'SMART (Bruker, 2000)'
_computing_data_reduction 'SAINT (Bruker, 2000)'
_computing_molecular_graphics SHELXTL
_computing_publication_material SHELXTL
_computing_structure_refinement SHELXTL
_computing_structure_solution 'SHELXTL (Bruker, 2000)'
_diffrn_ambient_temperature 293(2)
_diffrn_measured_fraction_theta_full 0.994
_diffrn_measured_fraction_theta_max 0.994
_diffrn_measurement_device_type 'Bruker SMART Apex CCD area-detector'
_diffrn_measurement_method '\f and \w'
_diffrn_radiation_monochromator graphite
_diffrn_radiation_source 'sealed tube'
_diffrn_radiation_type MoK\a
_diffrn_radiation_wavelength 0.71073
_diffrn_reflns_av_R_equivalents 0.0276
_diffrn_reflns_av_sigmaI/netI 0.0420
_diffrn_reflns_limit_h_max 9
_diffrn_reflns_limit_h_min -4
_diffrn_reflns_limit_k_max 16
_diffrn_reflns_limit_k_min -15
_diffrn_reflns_limit_l_max 15
_diffrn_reflns_limit_l_min -16
_diffrn_reflns_number 6976
_diffrn_reflns_theta_full 26.00
_diffrn_reflns_theta_max 26.00
_diffrn_reflns_theta_min 2.16
_diffrn_standards_interval_count 0
_diffrn_standards_interval_time 0
_diffrn_standards_number 0
_exptl_absorpt_coefficient_mu 1.644
_exptl_absorpt_correction_T_max 0.72
_exptl_absorpt_correction_T_min 0.68
_exptl_absorpt_correction_type multi-scan
_exptl_absorpt_process_details '(SADABS; Bruker, 2000)'
_exptl_crystal_colour green
_exptl_crystal_density_diffrn 1.590
_exptl_crystal_density_meas ?
_exptl_crystal_density_method .
_exptl_crystal_description block
_exptl_crystal_F_000 644
_exptl_crystal_size_max 0.3
_exptl_crystal_size_mid 0.2
_exptl_crystal_size_min 0.2
_refine_diff_density_max 0.608
_refine_diff_density_min -0.756
_refine_ls_extinction_method none
_refine_ls_goodness_of_fit_ref 1.006
_refine_ls_hydrogen_treatment constr
_refine_ls_matrix_type full
_refine_ls_number_parameters 181
_refine_ls_number_reflns 2605
_refine_ls_number_restraints 0
_refine_ls_restrained_S_all 1.006
_refine_ls_R_factor_all 0.0704
_refine_ls_R_factor_gt 0.0488
_refine_ls_shift/su_max 0.000
_refine_ls_shift/su_mean 0.000
_refine_ls_structure_factor_coef Fsqd
_refine_ls_weighting_details 'calc w = 1/[\s^2^(Fo^2^)+(0.05P)^2^+1.22P] where P=(Fo^2^+2Fc^2^)/3'
_refine_ls_weighting_scheme calc
_refine_ls_wR_factor_gt 0.1026
_refine_ls_wR_factor_ref 0.1098
_reflns_number_gt 2000
_reflns_number_total 2605
_reflns_threshold_expression I>2\s(I)
_cod_data_source_file ww6170.cif
_cod_data_source_block I
_cod_depositor_comments
;
The following automatic conversions were performed:
'_symmetry_cell_setting' value 'Monoclinic' changed to 'monoclinic'
according to '/home/saulius/struct/CIF-dictionaries/cif_core.dic'
dictionary named 'cif_core.dic' version 2.4.1 from 2010-06-29.

Automatic conversion script
Id: cif_fix_enum 1527 2010-12-29 10:47:43Z saulius 

The following automatic conversions were performed:

'_symmetry_cell_setting' value 'Monoclinic' changed to 'monoclinic'
according to /home/saulius/struct/CIF-dictionaries/cif_core.dic
dictionary named 'cif_core.dic' version 2.4.1 from 2010-06-29.

Automatic conversion script
Id: cif_fix_values 1715 2011-07-08 13:25:40Z adriana 
;
_cod_original_sg_symbol_H-M P21/n
_cod_database_code 2203525
_cod_database_fobs_code 2203525

loop_
_symmetry_equiv_pos_as_xyz
'x, y, z'
'-x+1/2, y+1/2, -z+1/2'
'-x, -y, -z'
'x-1/2, -y-1/2, z-1/2'

loop_
_atom_site_label
_atom_site_fract_x
_atom_site_fract_y
_atom_site_fract_z
_atom_site_U_iso_or_equiv
_atom_site_adp_type
_atom_site_calc_flag
_atom_site_refinement_flags
_atom_site_occupancy
_atom_site_type_symbol
Cu1 0.85233(7) 0.98092(3) 0.41336(3) 0.04239(18) Uani d . 1 Cu
B1 0.6835(6) 0.9369(3) 0.2014(3) 0.0419(10) Uani d . 1 B
H10A 0.6218 0.9237 0.1355 0.050 Uiso calc R 1 H
N1 0.8849(4) 0.9397(2) 0.1916(2) 0.0362(7) Uani d . 1 N
N2 0.9955(4) 0.9610(2) 0.2727(2) 0.0382(7) Uani d . 1 N
N3 0.6214(4) 1.0368(2) 0.2432(2) 0.0396(7) Uani d . 1 N
N4 0.6708(5) 1.0646(2) 0.3388(2) 0.0488(8) Uani d . 1 N
N5 0.6419(4) 0.8534(2) 0.2766(2) 0.0386(7) Uani d . 1 N
N6 0.7071(4) 0.8589(2) 0.3742(2) 0.0420(8) Uani d . 1 N
C1 0.9791(6) 0.9235(3) 0.1112(3) 0.0466(10) Uani d . 1 C
H1 0.9319 0.9088 0.0465 0.056 Uiso calc R 1 H
C2 1.1572(6) 0.9321(3) 0.1399(3) 0.0545(11) Uani d . 1 C
H2 1.2541 0.9238 0.1005 0.065 Uiso calc R 1 H
C3 1.1579(5) 0.9559(3) 0.2410(3) 0.0454(10) Uani d . 1 C
H3 1.2610 0.9669 0.2821 0.054 Uiso calc R 1 H
C4 0.5131(5) 1.1052(3) 0.2011(3) 0.0515(11) Uani d . 1 C
H4 0.4596 1.1020 0.1361 0.062 Uiso calc R 1 H
C5 0.4926(6) 1.1806(3) 0.2678(4) 0.0601(12) Uani d . 1 C
H5 0.4268 1.2391 0.2576 0.072 Uiso calc R 1 H
C6 0.5896(6) 1.1516(3) 0.3530(3) 0.0565(11) Uani d . 1 C
H6 0.5980 1.1878 0.4129 0.068 Uiso calc R 1 H
C7 0.5496(6) 0.7683(3) 0.2647(3) 0.0501(10) Uani d . 1 C
H7 0.4899 0.7473 0.2050 0.060 Uiso calc R 1 H
C8 0.5562(6) 0.7168(3) 0.3541(3) 0.0593(12) Uani d . 1 C
H8 0.5047 0.6553 0.3672 0.071 Uiso calc R 1 H
C9 0.6558(6) 0.7765(3) 0.4193(3) 0.0541(11) Uani d . 1 C
H9 0.6839 0.7612 0.4868 0.065 Uiso calc R 1 H
N7 1.0209(4) 0.9074(2) 0.5096(2) 0.0435(8) Uani d . 1 N
N8 1.0691(5) 0.8246(2) 0.4967(2) 0.0438(8) Uani d . 1 N
N9 1.1128(5) 0.7433(3) 0.4845(2) 0.0548(9) Uani d . 1 N

loop_
_atom_site_aniso_label
_atom_site_aniso_U_11
_atom_site_aniso_U_22
_atom_site_aniso_U_33
_atom_site_aniso_U_12
_atom_site_aniso_U_13
_atom_site_aniso_U_23
Cu1 0.0557(3) 0.0328(3) 0.0380(3) 0.0017(2) -0.0018(2) -0.0037(2)
B1 0.050(3) 0.038(2) 0.037(2) -0.005(2) -0.001(2) 0.0006(18)
N1 0.0418(18) 0.0318(16) 0.0350(16) -0.0020(13) 0.0032(14) -0.0021(12)
N2 0.0415(18) 0.0382(18) 0.0345(16) -0.0032(14) -0.0005(13) -0.0005(12)
N3 0.0369(17) 0.0325(17) 0.0487(19) -0.0007(14) -0.0018(14) 0.0023(13)
N4 0.061(2) 0.0352(18) 0.050(2) 0.0059(17) 0.0028(17) -0.0071(15)
N5 0.0389(18) 0.0346(17) 0.0433(18) -0.0011(14) 0.0099(14) -0.0020(13)
N6 0.0465(19) 0.0402(18) 0.0399(17) -0.0074(15) 0.0083(15) 0.0031(14)
C1 0.067(3) 0.040(2) 0.034(2) -0.006(2) 0.0079(19) -0.0024(16)
C2 0.053(3) 0.052(3) 0.061(3) 0.002(2) 0.022(2) -0.003(2)
C3 0.036(2) 0.031(2) 0.069(3) -0.0031(16) 0.007(2) 0.0034(18)
C4 0.042(2) 0.041(2) 0.071(3) -0.0018(19) -0.003(2) 0.013(2)
C5 0.052(3) 0.041(2) 0.086(3) 0.016(2) 0.001(2) 0.003(2)
C6 0.059(3) 0.044(3) 0.067(3) 0.003(2) 0.010(2) -0.009(2)
C7 0.049(3) 0.050(3) 0.052(2) -0.004(2) 0.010(2) -0.0072(19)
C8 0.059(3) 0.043(3) 0.077(3) -0.015(2) 0.015(2) 0.006(2)
C9 0.065(3) 0.047(2) 0.053(2) -0.003(2) 0.020(2) 0.010(2)
N7 0.057(2) 0.0335(19) 0.0395(17) 0.0015(15) -0.0008(15) -0.0030(13)
N8 0.058(2) 0.034(2) 0.0394(18) 0.0016(17) -0.0012(15) -0.0030(14)
N9 0.073(3) 0.043(2) 0.048(2) 0.0011(19) 0.0018(18) 0.0031(16)

loop_
_atom_type_symbol
_atom_type_description
_atom_type_scat_dispersion_real
_atom_type_scat_dispersion_imag
_atom_type_scat_source
C C 0.0033 0.0016 'International Tables Vol C Tables 4.2.6.8 and 6.1.1.4'
H H 0.0000 0.0000 'International Tables Vol C Tables 4.2.6.8 and 6.1.1.4'
Cu Cu 0.3201 1.2651 'International Tables Vol C Tables 4.2.6.8 and 6.1.1.4'
B B 0.0013 0.0007 'International Tables Vol C Tables 4.2.6.8 and 6.1.1.4'
N N 0.0061 0.0033 'International Tables Vol C Tables 4.2.6.8 and 6.1.1.4'

loop_
_geom_angle_atom_site_label_1
_geom_angle_atom_site_label_2
_geom_angle_atom_site_label_3
_geom_angle_site_symmetry_1
_geom_angle_site_symmetry_3
_geom_angle
N4 Cu1 N7 . . 170.27(13)
N4 Cu1 N6 . . 89.03(13)
N7 Cu1 N6 . . 94.49(13)
N4 Cu1 N7 . 3_776 97.14(13)
N7 Cu1 N7 . 3_776 77.26(15)
N6 Cu1 N7 . 3_776 164.35(12)
N4 Cu1 N2 . . 90.11(12)
N7 Cu1 N2 . . 99.05(12)
N6 Cu1 N2 . . 88.26(11)
N7 Cu1 N2 3_776 . 106.02(12)
N1 B1 N3 . . 109.6(3)
N1 B1 N5 . . 108.4(3)
N3 B1 N5 . . 108.5(3)
N1 B1 H10A . . 110.1
N3 B1 H10A . . 110.1
N5 B1 H10A . . 110.1
C1 N1 N2 . . 109.9(3)
C1 N1 B1 . . 130.0(3)
N2 N1 B1 . . 120.1(3)
C3 N2 N1 . . 105.7(3)
C3 N2 Cu1 . . 141.2(3)
N1 N2 Cu1 . . 112.8(2)
C4 N3 N4 . . 109.4(3)
C4 N3 B1 . . 130.0(3)
N4 N3 B1 . . 120.6(3)
C6 N4 N3 . . 105.8(3)
C6 N4 Cu1 . . 136.8(3)
N3 N4 Cu1 . . 117.0(2)
C7 N5 N6 . . 108.2(3)
C7 N5 B1 . . 131.6(3)
N6 N5 B1 . . 120.2(3)
C9 N6 N5 . . 106.8(3)
C9 N6 Cu1 . . 136.6(3)
N5 N6 Cu1 . . 116.6(2)
N1 C1 C2 . . 108.8(3)
N1 C1 H1 . . 125.6
C2 C1 H1 . . 125.6
C1 C2 C3 . . 103.5(4)
C1 C2 H2 . . 128.3
C3 C2 H2 . . 128.3
N2 C3 C2 . . 112.1(4)
N2 C3 H3 . . 124.0
C2 C3 H3 . . 124.0
N3 C4 C5 . . 109.3(4)
N3 C4 H4 . . 125.4
C5 C4 H4 . . 125.4
C4 C5 C6 . . 104.7(4)
C4 C5 H5 . . 127.7
C6 C5 H5 . . 127.7
N4 C6 C5 . . 110.9(4)
N4 C6 H6 . . 124.6
C5 C6 H6 . . 124.6
N5 C7 C8 . . 109.6(4)
N5 C7 H7 . . 125.2
C8 C7 H7 . . 125.2
C9 C8 C7 . . 104.2(4)
C9 C8 H8 . . 127.9
C7 C8 H8 . . 127.9
N6 C9 C8 . . 111.2(4)
N6 C9 H9 . . 124.4
C8 C9 H9 . . 124.4
N8 N7 Cu1 . . 123.8(3)
N8 N7 Cu1 . 3_776 128.9(3)
Cu1 N7 Cu1 . 3_776 102.74(15)
N9 N8 N7 . . 178.7(4)

loop_
_geom_bond_atom_site_label_1
_geom_bond_atom_site_label_2
_geom_bond_site_symmetry_2
_geom_bond_distance
Cu1 N4 . 1.980(3)
Cu1 N7 . 2.000(3)
Cu1 N6 . 2.012(3)
Cu1 N7 3_776 2.015(3)
Cu1 N2 . 2.231(3)
B1 N1 . 1.528(5)
B1 N3 . 1.530(5)
B1 N5 . 1.543(5)
B1 H10A . 0.9800
N1 C1 . 1.336(5)
N1 N2 . 1.348(4)
N2 C3 . 1.318(5)
N3 C4 . 1.323(5)
N3 N4 . 1.353(4)
N4 C6 . 1.332(5)
N5 C7 . 1.336(5)
N5 N6 . 1.359(4)
N6 C9 . 1.323(5)
C1 C2 . 1.372(6)
C1 H1 . 0.9300
C2 C3 . 1.381(6)
C2 H2 . 0.9300
C3 H3 . 0.9300
C4 C5 . 1.357(6)
C4 H4 . 0.9300
C5 C6 . 1.363(6)
C5 H5 . 0.9300
C6 H6 . 0.9300
C7 C8 . 1.370(6)
C7 H7 . 0.9300
C8 C9 . 1.365(6)
C8 H8 . 0.9300
C9 H9 . 0.9300
N7 N8 . 1.179(4)
N7 Cu1 3_776 2.015(3)
N8 N9 . 1.150(4)

loop_
_geom_hbond_atom_site_label_D
_geom_hbond_atom_site_label_H
_geom_hbond_atom_site_label_A
_geom_hbond_site_symmetry_A
_geom_hbond_distance_DH
_geom_hbond_distance_HA
_geom_hbond_distance_DA
_geom_hbond_angle_DHA
C4 H4 N9 2_655 0.93 2.51 3.176(5) 128
